data_4030047
loop_
_publ_author_name
'Matlock, Johnathan V.'
'Fritz, Sven P.'
'Harrison, Stephen A.'
'Coe, Diane M.'
'McGarrigle, Eoghan M.'
'Aggarwal, Varinder K.'

_publ_section_title
;
 Synthesis of \a-Substituted Vinylsulfonium Salts and Their Application as
 Annulation Reagents in the Formation of Epoxide- and Cyclopropane-Fused
 Heterocycles.
;
_journal_issue 21
_journal_name_full 'The Journal of organic chemistry'
_journal_page_first 10226
_journal_paper_doi 10.1021/jo501885z
_journal_volume 79
_journal_year 2014
_chemical_formula_moiety 'C23 H23 N O3 S'
_chemical_formula_sum 'C23 H23 N O3 S'
_chemical_formula_weight 393.48
_chemical_name_systematic
;
 ? 
;
_space_group_crystal_system monoclinic
_space_group_IT_number 14
_space_group_name_Hall '-P 2yn'
_space_group_name_H-M_alt 'P 1 21/n 1'
_symmetry_space_group_name_Hall '-P 2yn'
_symmetry_space_group_name_H-M 'P 1 21/n 1'
_atom_sites_solution_hydrogens geom
_atom_sites_solution_primary direct
_atom_sites_solution_secondary difmap
_audit_creation_date 2014-03-07
_audit_creation_method
;
Olex2 1.2
(compiled 2014.02.28 svn.r2899 for OlexSys, GUI svn.r4781)
;
_cell_angle_alpha 90.00
_cell_angle_beta 99.113(5)
_cell_angle_gamma 90.00
_cell_formula_units_Z 4
_cell_length_a 7.0302(8)
_cell_length_b 13.7455(15)
_cell_length_c 20.332(2)
_cell_measurement_reflns_used 5865
_cell_measurement_temperature 165.00
_cell_measurement_theta_max 66.40
_cell_measurement_theta_min 3.90
_cell_volume 1940.0(4)
_computing_cell_refinement 'Bruker Apex II'
_computing_data_collection 'Bruker Apex II'
_computing_data_reduction 'SAINT v8.34A (Bruker, 2013)'
_computing_molecular_graphics 'Olex2 (Dolomanov et al., 2009)'
_computing_publication_material 'Olex2 (Dolomanov et al., 2009)'
_computing_structure_refinement 'ShelXL (Sheldrick, 2008)'
_computing_structure_solution 'SHELXS-97 (Sheldrick, 2008)'
_diffrn_ambient_temperature 165.00
_diffrn_detector 'Bruker Pt135 CCD area detector'
_diffrn_detector_type 'CCD area detector'
_diffrn_measured_fraction_theta_full 0.958
_diffrn_measured_fraction_theta_max 0.958
_diffrn_measurement_device 'Bruker Mircostar Rotating anode'
_diffrn_measurement_device_type 'Bruker APEX2 microstar'
_diffrn_measurement_method '\f and \w scans'
_diffrn_radiation_monochromator graphite
_diffrn_radiation_type CuK\a
_diffrn_radiation_wavelength 1.54178
_diffrn_reflns_av_R_equivalents 0.0561
_diffrn_reflns_av_unetI/netI 0.0637
_diffrn_reflns_limit_h_max 7
_diffrn_reflns_limit_h_min -8
_diffrn_reflns_limit_k_max 16
_diffrn_reflns_limit_k_min -16
_diffrn_reflns_limit_l_max 23
_diffrn_reflns_limit_l_min -17
_diffrn_reflns_number 9256
_diffrn_reflns_theta_full 66.39
_diffrn_reflns_theta_max 66.39
_diffrn_reflns_theta_min 3.90
_diffrn_source 'micro-focus rotating anode'
_diffrn_standards_number 0
_exptl_absorpt_coefficient_mu 1.678
_exptl_absorpt_correction_T_max 0.7528
_exptl_absorpt_correction_T_min 0.3825
_exptl_absorpt_correction_type multi-scan
_exptl_absorpt_process_details
;
SADABS-2012/1 (Bruker,2012) was used for absorption correction.
wR2(int) was 0.1297 before and 0.0726 after correction.
The Ratio of minimum to maximum transmission is 0.5081.
The \l/2 correction factor is 0.0015.
;
_exptl_crystal_colour colourless
_exptl_crystal_colour_primary colourless
_exptl_crystal_density_diffrn 1.347
_exptl_crystal_density_method 'not measured'
_exptl_crystal_description block
_exptl_crystal_F_000 832
_exptl_crystal_size_max 0.2
_exptl_crystal_size_mid 0.18
_exptl_crystal_size_min 0.15
_refine_diff_density_max 0.667
_refine_diff_density_min -0.448
_refine_diff_density_rms 0.067
_refine_ls_extinction_method none
_refine_ls_goodness_of_fit_ref 1.051
_refine_ls_hydrogen_treatment constr
_refine_ls_matrix_type full
_refine_ls_number_parameters 255
_refine_ls_number_reflns 3275
_refine_ls_number_restraints 0
_refine_ls_restrained_S_all 1.051
_refine_ls_R_factor_all 0.0483
_refine_ls_R_factor_gt 0.0451
_refine_ls_shift/su_max 0.001
_refine_ls_shift/su_mean 0.000
_refine_ls_structure_factor_coef Fsqd
_refine_ls_weighting_details 'calc w=1/[\s^2^(Fo^2^)+(0.0664P)^2^+1.1672P] where P=(Fo^2^+2Fc^2^)/3'
_refine_ls_weighting_scheme calc
_refine_ls_wR_factor_gt 0.1236
_refine_ls_wR_factor_ref 0.1269
_reflns_number_gt 2981
_reflns_number_total 3275
_reflns_threshold_expression >2sigma(I)
_cod_data_source_file jo501885z_si_005.cif
_cod_data_source_block n302660mi
_cod_depositor_comments 'Adding full bibliography for 4030047--4030050.cif.'
_cod_original_cell_volume 1939.9(4)
_cod_database_code 4030047
_olex2_refinement_description
;
1. Fixed Uiso
 At 1.2 times of:
  All C(H) groups, All C(H,H) groups
 At 1.5 times of:
  All C(H,H,H) groups, All O(H) groups
2.a Ternary CH refined with riding coordinates:
 C10(H10)
2.b Secondary CH2 refined with riding coordinates:
 C11(H11A,H11B), C8(H8A,H8B)
2.c Aromatic/amide H refined with riding coordinates:
 C22(H22), C23(H23), C5(H5), C6(H6), C2(H2), C21(H21), C17(H17), C3(H3A),
 C16(H16), C20(H20), C15(H15), C14(H14), C13(H13), C19(H19)
2.d Idealised Me refined as rotating group:
 C7(H7A,H7B,H7C)
2.e Idealised tetrahedral OH refined as rotating group:
 O3(H3)
;
_olex2_computing_structure_refinement_long 'ShelXL (Sheldrick, 2008)'

loop_
_space_group_symop_id
_space_group_symop_operation_xyz
1 'x, y, z'
2 '-x+1/2, y+1/2, -z+1/2'
3 '-x, -y, -z'
4 'x-1/2, -y-1/2, z-1/2'

loop_
_atom_site_label
_atom_site_type_symbol
_atom_site_fract_x
_atom_site_fract_y
_atom_site_fract_z
_atom_site_U_iso_or_equiv
_atom_site_adp_type
_atom_site_occupancy
_atom_site_calc_flag
_atom_site_refinement_flags_posn
S1 S 0.35817(6) 0.43502(3) 0.63266(2) 0.01732(18) Uani 1 d .
O1 O 0.4357(2) 0.52668(10) 0.65663(7) 0.0246(3) Uani 1 d .
O2 O 0.15621(19) 0.42544(10) 0.60753(7) 0.0222(3) Uani 1 d .
O3 O 0.8795(2) 0.37165(11) 0.49427(7) 0.0260(3) Uani 1 d .
H3 H 0.9732 0.3963 0.5196 0.039 Uiso 1 calc GR
N1 N 0.4706(2) 0.40268(12) 0.57240(7) 0.0189(4) Uani 1 d .
C9 C 0.7461(3) 0.33229(14) 0.53317(9) 0.0172(4) Uani 1 d .
C22 C 0.4596(3) 0.05382(15) 0.41784(10) 0.0255(5) Uani 1 d .
H22 H 0.3991 -0.0042 0.4293 0.031 Uiso 1 calc R
C12 C 0.8285(3) 0.24050(14) 0.56943(9) 0.0175(4) Uani 1 d .
C23 C 0.4618(3) 0.13549(15) 0.45800(9) 0.0227(4) Uani 1 d .
H23 H 0.4027 0.1327 0.4969 0.027 Uiso 1 calc R
C11 C 0.4033(3) 0.31761(15) 0.53081(9) 0.0200(4) Uani 1 d .
H11A H 0.2727 0.3284 0.5055 0.024 Uiso 1 calc R
H11B H 0.4029 0.2579 0.5580 0.024 Uiso 1 calc R
C5 C 0.6242(3) 0.29546(15) 0.79514(10) 0.0241(4) Uani 1 d .
H5 H 0.7296 0.3069 0.8297 0.029 Uiso 1 calc R
C6 C 0.5703(3) 0.36683(14) 0.74798(9) 0.0205(4) Uani 1 d .
H6 H 0.6377 0.4269 0.7501 0.025 Uiso 1 calc R
C8 C 0.6834(3) 0.41189(14) 0.57882(9) 0.0181(4) Uani 1 d .
H8A H 0.7449 0.4016 0.6256 0.022 Uiso 1 calc R
H8B H 0.7195 0.4772 0.5643 0.022 Uiso 1 calc R
C2 C 0.3137(3) 0.26231(14) 0.69454(9) 0.0200(4) Uani 1 d .
H2 H 0.2069 0.2512 0.6604 0.024 Uiso 1 calc R
C21 C 0.5454(3) 0.05664(16) 0.36109(11) 0.0279(5) Uani 1 d .
H21 H 0.5444 0.0008 0.3335 0.033 Uiso 1 calc R
C17 C 0.9475(3) 0.17934(15) 0.53874(10) 0.0220(4) Uani 1 d .
H17 H 0.9755 0.1957 0.4959 0.026 Uiso 1 calc R
C4 C 0.5267(3) 0.20703(15) 0.79284(9) 0.0221(4) Uani 1 d .
C10 C 0.5537(3) 0.31192(14) 0.48471(9) 0.0175(4) Uani 1 d .
H10 H 0.5312 0.3686 0.4536 0.021 Uiso 1 calc R
C3 C 0.3706(3) 0.19212(15) 0.74240(10) 0.0223(4) Uani 1 d .
H3A H 0.3017 0.1325 0.7408 0.027 Uiso 1 calc R
C16 C 1.0248(3) 0.09554(15) 0.56980(11) 0.0258(5) Uani 1 d .
H16 H 1.1052 0.0550 0.5482 0.031 Uiso 1 calc R
C18 C 0.5489(3) 0.22154(14) 0.44235(9) 0.0178(4) Uani 1 d .
C20 C 0.6328(3) 0.14195(17) 0.34486(11) 0.0290(5) Uani 1 d .
H20 H 0.6930 0.1443 0.3062 0.035 Uiso 1 calc R
C15 C 0.9855(3) 0.07035(15) 0.63254(11) 0.0267(5) Uani 1 d .
H15 H 1.0399 0.0132 0.6541 0.032 Uiso 1 calc R
C14 C 0.8668(3) 0.12923(15) 0.66318(10) 0.0260(5) Uani 1 d .
H14 H 0.8385 0.1122 0.7059 0.031 Uiso 1 calc R
C1 C 0.4157(3) 0.34963(14) 0.69714(9) 0.0171(4) Uani 1 d .
C13 C 0.7885(3) 0.21330(15) 0.63193(9) 0.0212(4) Uani 1 d .
H13 H 0.7063 0.2529 0.6535 0.025 Uiso 1 calc R
C19 C 0.6328(3) 0.22365(16) 0.38471(10) 0.0241(4) Uani 1 d .
H19 H 0.6907 0.2820 0.3726 0.029 Uiso 1 calc R
C7 C 0.5893(3) 0.12961(18) 0.84421(11) 0.0338(5) Uani 1 d .
H7A H 0.7301 0.1246 0.8516 0.051 Uiso 1 calc GR
H7B H 0.5331 0.0670 0.8283 0.051 Uiso 1 calc GR
H7C H 0.5454 0.1469 0.8861 0.051 Uiso 1 calc GR

loop_
_atom_site_aniso_label
_atom_site_aniso_U_11
_atom_site_aniso_U_22
_atom_site_aniso_U_33
_atom_site_aniso_U_23
_atom_site_aniso_U_13
_atom_site_aniso_U_12
S1 0.0152(3) 0.0248(3) 0.0120(3) -0.00122(17) 0.00195(18) 0.00170(17)
O1 0.0296(8) 0.0239(7) 0.0203(7) -0.0030(6) 0.0040(6) 0.0000(6)
O2 0.0126(7) 0.0351(8) 0.0184(7) 0.0005(6) 0.0003(5) 0.0044(5)
O3 0.0176(7) 0.0399(8) 0.0212(7) 0.0012(6) 0.0048(6) -0.0052(6)
N1 0.0138(8) 0.0306(9) 0.0125(8) -0.0040(7) 0.0023(6) -0.0026(6)
C9 0.0125(9) 0.0281(10) 0.0110(9) 0.0009(7) 0.0022(7) -0.0019(7)
C22 0.0250(11) 0.0284(11) 0.0217(11) 0.0004(8) -0.0012(8) -0.0015(8)
C12 0.0104(8) 0.0273(10) 0.0140(9) -0.0015(7) -0.0008(7) -0.0016(7)
C23 0.0210(10) 0.0334(11) 0.0134(9) 0.0025(8) 0.0025(7) 0.0009(8)
C11 0.0121(9) 0.0330(11) 0.0140(9) -0.0059(8) -0.0004(7) -0.0012(8)
C5 0.0175(10) 0.0397(12) 0.0136(10) -0.0005(8) -0.0022(7) -0.0010(9)
C6 0.0180(10) 0.0285(10) 0.0146(9) -0.0033(8) 0.0017(7) -0.0029(8)
C8 0.0118(9) 0.0263(10) 0.0153(9) -0.0002(8) -0.0003(7) -0.0016(7)
C2 0.0154(9) 0.0300(10) 0.0137(9) -0.0028(8) -0.0001(7) -0.0016(8)
C21 0.0244(11) 0.0331(11) 0.0247(11) -0.0085(9) -0.0006(9) 0.0056(9)
C17 0.0141(9) 0.0340(11) 0.0172(10) -0.0046(8) 0.0000(7) 0.0000(8)
C4 0.0181(10) 0.0331(11) 0.0155(10) 0.0028(8) 0.0041(7) 0.0048(8)
C10 0.0134(9) 0.0273(10) 0.0111(9) 0.0003(7) 0.0000(7) 0.0012(7)
C3 0.0211(10) 0.0263(10) 0.0199(10) -0.0003(8) 0.0047(8) -0.0013(8)
C16 0.0164(10) 0.0291(11) 0.0311(11) -0.0065(9) 0.0020(8) 0.0021(8)
C18 0.0120(9) 0.0292(10) 0.0109(9) 0.0009(7) -0.0022(7) 0.0020(7)
C20 0.0248(11) 0.0433(13) 0.0211(11) -0.0071(9) 0.0103(8) 0.0010(9)
C15 0.0192(10) 0.0260(10) 0.0332(12) 0.0052(9) -0.0006(9) 0.0005(8)
C14 0.0216(10) 0.0323(11) 0.0238(11) 0.0068(9) 0.0030(8) -0.0012(8)
C1 0.0152(9) 0.0268(10) 0.0095(9) -0.0017(7) 0.0026(7) 0.0024(7)
C13 0.0160(9) 0.0301(10) 0.0177(10) 0.0013(8) 0.0032(7) 0.0005(8)
C19 0.0180(10) 0.0362(11) 0.0192(10) -0.0030(8) 0.0061(8) -0.0036(8)
C7 0.0280(12) 0.0440(13) 0.0277(12) 0.0144(10) -0.0003(9) 0.0032(10)

loop_
_atom_type_symbol
_atom_type_description
_atom_type_scat_dispersion_real
_atom_type_scat_dispersion_imag
_atom_type_scat_source
C C 0.0181 0.0091 'International Tables Vol C Tables 4.2.6.8 and 6.1.1.4'
H H 0.0000 0.0000 'International Tables Vol C Tables 4.2.6.8 and 6.1.1.4'
N N 0.0311 0.0180 'International Tables Vol C Tables 4.2.6.8 and 6.1.1.4'
O O 0.0492 0.0322 'International Tables Vol C Tables 4.2.6.8 and 6.1.1.4'
S S 0.3331 0.5567 'International Tables Vol C Tables 4.2.6.8 and 6.1.1.4'

loop_
_geom_angle_atom_site_label_1
_geom_angle_atom_site_label_2
_geom_angle_atom_site_label_3
_geom_angle
O1 S1 O2 120.30(8)
O1 S1 N1 107.13(8)
O1 S1 C1 107.72(9)
O2 S1 N1 106.17(8)
O2 S1 C1 107.54(9)
N1 S1 C1 107.37(8)
C9 O3 H3 109.5
C11 N1 S1 119.98(12)
C11 N1 C8 110.14(14)
C8 N1 S1 120.96(12)
O3 C9 C12 110.39(15)
O3 C9 C8 109.89(15)
O3 C9 C10 107.29(14)
C12 C9 C8 114.68(15)
C12 C9 C10 112.29(15)
C8 C9 C10 101.80(14)
C23 C22 H22 119.9
C21 C22 H22 119.9
C21 C22 C23 120.2(2)
C17 C12 C9 119.22(17)
C13 C12 C9 123.02(17)
C13 C12 C17 117.76(18)
C22 C23 H23 119.4
C22 C23 C18 121.16(18)
C18 C23 H23 119.4
N1 C11 H11A 111.4
N1 C11 H11B 111.4
N1 C11 C10 101.69(14)
H11A C11 H11B 109.3
C10 C11 H11A 111.4
C10 C11 H11B 111.4
C6 C5 H5 119.4
C6 C5 C4 121.11(18)
C4 C5 H5 119.4
C5 C6 H6 120.4
C5 C6 C1 119.28(18)
C1 C6 H6 120.4
N1 C8 C9 105.44(14)
N1 C8 H8A 110.7
N1 C8 H8B 110.7
C9 C8 H8A 110.7
C9 C8 H8B 110.7
H8A C8 H8B 108.8
C3 C2 H2 120.5
C3 C2 C1 118.94(17)
C1 C2 H2 120.5
C22 C21 H21 120.3
C22 C21 C20 119.31(19)
C20 C21 H21 120.3
C12 C17 H17 119.5
C16 C17 C12 121.05(19)
C16 C17 H17 119.5
C5 C4 C3 118.63(18)
C5 C4 C7 120.32(18)
C3 C4 C7 121.04(19)
C9 C10 H10 107.1
C11 C10 C9 102.61(14)
C11 C10 H10 107.1
C18 C10 C9 116.42(15)
C18 C10 C11 116.02(16)
C18 C10 H10 107.1
C2 C3 C4 121.41(19)
C2 C3 H3A 119.3
C4 C3 H3A 119.3
C17 C16 H16 119.8
C17 C16 C15 120.36(19)
C15 C16 H16 119.8
C23 C18 C10 122.68(17)
C23 C18 C19 118.06(18)
C19 C18 C10 119.26(17)
C21 C20 H20 119.8
C19 C20 C21 120.33(19)
C19 C20 H20 119.8
C16 C15 H15 120.3
C14 C15 C16 119.34(19)
C14 C15 H15 120.3
C15 C14 H14 119.8
C15 C14 C13 120.37(19)
C13 C14 H14 119.8
C6 C1 S1 119.92(15)
C2 C1 S1 119.35(14)
C2 C1 C6 120.60(17)
C12 C13 H13 119.4
C14 C13 C12 121.11(18)
C14 C13 H13 119.4
C18 C19 H19 119.5
C20 C19 C18 121.0(2)
C20 C19 H19 119.5
C4 C7 H7A 109.5
C4 C7 H7B 109.5
C4 C7 H7C 109.5
H7A C7 H7B 109.5
H7A C7 H7C 109.5
H7B C7 H7C 109.5

loop_
_geom_bond_atom_site_label_1
_geom_bond_atom_site_label_2
_geom_bond_distance
S1 O1 1.4275(14)
S1 O2 1.4368(14)
S1 N1 1.6216(16)
S1 C1 1.7584(19)
O3 H3 0.8400
O3 C9 1.426(2)
N1 C11 1.476(2)
N1 C8 1.487(2)
C9 C12 1.528(3)
C9 C8 1.544(3)
C9 C10 1.567(2)
C22 H22 0.9500
C22 C23 1.387(3)
C22 C21 1.384(3)
C12 C17 1.400(3)
C12 C13 1.395(3)
C23 H23 0.9500
C23 C18 1.392(3)
C11 H11A 0.9900
C11 H11B 0.9900
C11 C10 1.522(2)
C5 H5 0.9500
C5 C6 1.382(3)
C5 C4 1.393(3)
C6 H6 0.9500
C6 C1 1.397(3)
C8 H8A 0.9900
C8 H8B 0.9900
C2 H2 0.9500
C2 C3 1.384(3)
C2 C1 1.395(3)
C21 H21 0.9500
C21 C20 1.388(3)
C17 H17 0.9500
C17 C16 1.383(3)
C4 C3 1.394(3)
C4 C7 1.507(3)
C10 H10 1.0000
C10 C18 1.509(3)
C3 H3A 0.9500
C16 H16 0.9500
C16 C15 1.391(3)
C18 C19 1.393(3)
C20 H20 0.9500
C20 C19 1.385(3)
C15 H15 0.9500
C15 C14 1.380(3)
C14 H14 0.9500
C14 C13 1.390(3)
C13 H13 0.9500
C19 H19 0.9500
C7 H7A 0.9800
C7 H7B 0.9800
C7 H7C 0.9800

loop_
_geom_torsion_atom_site_label_1
_geom_torsion_atom_site_label_2
_geom_torsion_atom_site_label_3
_geom_torsion_atom_site_label_4
_geom_torsion
S1 N1 C11 C10 -177.21(12)
S1 N1 C8 C9 152.23(13)
O1 S1 N1 C11 -171.11(14)
O1 S1 N1 C8 44.84(16)
O1 S1 C1 C6 -22.22(17)
O1 S1 C1 C2 161.95(15)
O2 S1 N1 C11 -41.38(16)
O2 S1 N1 C8 174.56(14)
O2 S1 C1 C6 -153.26(15)
O2 S1 C1 C2 30.92(17)
O3 C9 C12 C17 -33.6(2)
O3 C9 C12 C13 147.40(17)
O3 C9 C8 N1 134.42(15)
O3 C9 C10 C11 -154.27(15)
O3 C9 C10 C18 77.9(2)
N1 S1 C1 C6 92.86(16)
N1 S1 C1 C2 -82.97(16)
N1 C11 C10 C9 41.83(18)
N1 C11 C10 C18 169.91(15)
C9 C12 C17 C16 -179.93(17)
C9 C12 C13 C14 -179.89(17)
C9 C10 C18 C23 100.3(2)
C9 C10 C18 C19 -80.4(2)
C22 C23 C18 C10 179.85(17)
C22 C23 C18 C19 0.6(3)
C22 C21 C20 C19 -0.6(3)
C12 C9 C8 N1 -100.54(17)
C12 C9 C10 C11 84.27(18)
C12 C9 C10 C18 -43.6(2)
C12 C17 C16 C15 0.0(3)
C23 C22 C21 C20 -0.2(3)
C23 C18 C19 C20 -1.3(3)
C11 N1 C8 C9 5.03(19)
C11 C10 C18 C23 -20.6(2)
C11 C10 C18 C19 158.68(17)
C5 C6 C1 S1 -174.46(15)
C5 C6 C1 C2 1.3(3)
C5 C4 C3 C2 1.1(3)
C6 C5 C4 C3 -1.0(3)
C6 C5 C4 C7 179.20(19)
C8 N1 C11 C10 -29.64(19)
C8 C9 C12 C17 -158.39(17)
C8 C9 C12 C13 22.6(2)
C8 C9 C10 C11 -38.87(18)
C8 C9 C10 C18 -166.69(16)
C21 C22 C23 C18 0.1(3)
C21 C20 C19 C18 1.3(3)
C17 C12 C13 C14 1.1(3)
C17 C16 C15 C14 0.7(3)
C4 C5 C6 C1 -0.2(3)
C10 C9 C12 C17 86.0(2)
C10 C9 C12 C13 -92.9(2)
C10 C9 C8 N1 20.95(18)
C10 C18 C19 C20 179.40(18)
C3 C2 C1 S1 174.54(14)
C3 C2 C1 C6 -1.3(3)
C16 C15 C14 C13 -0.5(3)
C15 C14 C13 C12 -0.4(3)
C1 S1 N1 C11 73.42(16)
C1 S1 N1 C8 -70.63(16)
C1 C2 C3 C4 0.0(3)
C13 C12 C17 C16 -0.9(3)
C7 C4 C3 C2 -179.15(19)
